data_2203680
loop_
_publ_author_name
'Huang, Huaming'
'Yu, Haitao'
'Chen, Peili'
'Meng, Jiben'

_publ_section_title
;
 5-(2-Chlorophenyl)-2-<i>p</i>-tolyl-1,3,4-thiadiazole
;
_journal_issue 5
_journal_name_full 'Acta Crystallographica Section E'
_journal_page_first o881
_journal_page_last o883
_journal_paper_doi 10.1107/S1600536804009742
_journal_volume 60
_journal_year 2004
_chemical_formula_iupac 'C15 H11 Cl N2 S'
_chemical_formula_moiety 'C15 H11 Cl N2 S'
_chemical_formula_sum 'C15 H11 Cl N2 S'
_chemical_formula_weight 286.77
_chemical_name_systematic
;
5-(2-Chlorophenyl)-2-p-tolyl-1,3,4-thiadiazole
;
_space_group_IT_number 14
_symmetry_cell_setting monoclinic
_symmetry_space_group_name_Hall '-P 2ybc'
_symmetry_space_group_name_H-M 'P 1 21/c 1'
_atom_sites_solution_hydrogens geom
_atom_sites_solution_primary direct
_atom_sites_solution_secondary difmap
_cell_angle_alpha 90.00
_cell_angle_beta 118.24(2)
_cell_angle_gamma 90.00
_cell_formula_units_Z 8
_cell_length_a 13.968(5)
_cell_length_b 14.602(5)
_cell_length_c 15.271(4)
_cell_measurement_reflns_used 998
_cell_measurement_temperature 293(2)
_cell_measurement_theta_max 22.07
_cell_measurement_theta_min 3.02
_cell_volume 2744.0(16)
_computing_cell_refinement SMART
_computing_data_collection 'SMART (Bruker, 19978)'
_computing_data_reduction 'SAINT (Bruker, 1998)'
_computing_molecular_graphics 'SHELXTL (Bruker, 1997)'
_computing_publication_material SHELXTL
_computing_structure_refinement 'SHELXL97 (Sheldrick, 1997)'
_computing_structure_solution 'SHELXS97 (Sheldrick, 1997)'
_diffrn_ambient_temperature 293(2)
_diffrn_measured_fraction_theta_full 0.991
_diffrn_measured_fraction_theta_max 0.991
_diffrn_measurement_device_type 'Bruker SMART CCD area-detector'
_diffrn_measurement_method '\f and \w scans'
_diffrn_radiation_monochromator graphite
_diffrn_radiation_source 'fine-focus sealed tube'
_diffrn_radiation_type MoK\a
_diffrn_radiation_wavelength 0.71073
_diffrn_reflns_av_R_equivalents 0.0672
_diffrn_reflns_av_sigmaI/netI 0.1018
_diffrn_reflns_limit_h_max 16
_diffrn_reflns_limit_h_min -10
_diffrn_reflns_limit_k_max 16
_diffrn_reflns_limit_k_min -17
_diffrn_reflns_limit_l_max 6
_diffrn_reflns_limit_l_min -18
_diffrn_reflns_number 9474
_diffrn_reflns_theta_full 25.03
_diffrn_reflns_theta_max 25.03
_diffrn_reflns_theta_min 1.65
_diffrn_standards_number 0
_exptl_absorpt_coefficient_mu 0.416
_exptl_absorpt_correction_T_max 0.901
_exptl_absorpt_correction_T_min 0.767
_exptl_absorpt_correction_type multi-scan
_exptl_absorpt_process_details '(SADABS; Sheldrick, 1996)'
_exptl_crystal_colour colorless
_exptl_crystal_density_diffrn 1.388
_exptl_crystal_density_method 'not measured'
_exptl_crystal_description block
_exptl_crystal_F_000 1184
_exptl_crystal_size_max 0.40
_exptl_crystal_size_mid 0.25
_exptl_crystal_size_min 0.25
_refine_diff_density_max 0.274
_refine_diff_density_min -0.271
_refine_ls_extinction_method none
_refine_ls_goodness_of_fit_ref 1.013
_refine_ls_hydrogen_treatment constr
_refine_ls_matrix_type full
_refine_ls_number_parameters 346
_refine_ls_number_reflns 4801
_refine_ls_number_restraints 0
_refine_ls_restrained_S_all 1.013
_refine_ls_R_factor_all 0.1571
_refine_ls_R_factor_gt 0.0576
_refine_ls_shift/su_max 0.000
_refine_ls_shift/su_mean 0.000
_refine_ls_structure_factor_coef Fsqd
_refine_ls_weighting_details 'calc w=1/[\s^2^(Fo^2^)+(0.04P)^2^] where P=(Fo^2^+2Fc^2^)/3'
_refine_ls_weighting_scheme calc
_refine_ls_wR_factor_gt 0.1004
_refine_ls_wR_factor_ref 0.1260
_reflns_number_gt 2142
_reflns_number_total 4801
_reflns_threshold_expression I>2\s(I)
_cod_data_source_file wn6242.cif
_cod_data_source_block I
_cod_depositor_comments
;
The following automatic conversions were performed:
'_symmetry_cell_setting' value 'Monoclinic' changed to 'monoclinic'
according to '/home/saulius/struct/CIF-dictionaries/cif_core.dic'
dictionary named 'cif_core.dic' version 2.4.1 from 2010-06-29.

Automatic conversion script
Id: cif_fix_enum 1527 2010-12-29 10:47:43Z saulius 

The following automatic conversions were performed:

'_symmetry_cell_setting' value 'Monoclinic' changed to 'monoclinic'
according to /home/saulius/struct/CIF-dictionaries/cif_core.dic
dictionary named 'cif_core.dic' version 2.4.1 from 2010-06-29.

Automatic conversion script
Id: cif_fix_values 1715 2011-07-08 13:25:40Z adriana 
;
_cod_original_cell_volume 2744.0(15)
_cod_original_sg_symbol_H-M 'P 21/c'
_cod_database_code 2203680
_cod_database_fobs_code 2203680

loop_
_symmetry_equiv_pos_as_xyz
'x, y, z'
'-x, y+1/2, -z+1/2'
'-x, -y, -z'
'x, -y-1/2, z-1/2'

loop_
_atom_site_label
_atom_site_fract_x
_atom_site_fract_y
_atom_site_fract_z
_atom_site_U_iso_or_equiv
_atom_site_adp_type
_atom_site_calc_flag
_atom_site_refinement_flags
_atom_site_occupancy
_atom_site_type_symbol
Cl1 0.34759(9) 0.67047(8) 0.10227(9) 0.0778(4) Uani d . 1 Cl
Cl2 0.84191(9) -0.09952(8) 0.08796(10) 0.0840(4) Uani d . 1 Cl
S1 0.18121(8) 0.54810(8) 0.11716(8) 0.0548(3) Uani d . 1 S
S2 0.66900(9) 0.01735(7) 0.10105(8) 0.0544(3) Uani d . 1 S
N1 0.0695(3) 0.6476(3) 0.1702(3) 0.0736(12) Uani d . 1 N
N2 0.0306(3) 0.5597(3) 0.1639(3) 0.0713(11) Uani d . 1 N
N3 0.5294(3) 0.0013(2) 0.1626(3) 0.0607(10) Uani d . 1 N
N4 0.5708(3) -0.0848(2) 0.1666(3) 0.0657(11) Uani d . 1 N
C1 0.1115(3) 0.3404(3) 0.1017(3) 0.0665(13) Uani d . 1 C
H1 0.1684 0.3602 0.0910 0.080 Uiso calc R 1 H
C2 0.0847(4) 0.2475(3) 0.0926(3) 0.0740(14) Uani d . 1 C
H2 0.1243 0.2064 0.0759 0.089 Uiso calc R 1 H
C3 0.0011(4) 0.2152(3) 0.1078(3) 0.0692(14) Uani d . 1 C
C4 -0.0556(4) 0.2788(3) 0.1309(3) 0.0700(14) Uani d . 1 C
H4 -0.1132 0.2591 0.1406 0.084 Uiso calc R 1 H
C5 -0.0307(3) 0.3703(3) 0.1405(3) 0.0645(13) Uani d . 1 C
H5 -0.0712 0.4109 0.1567 0.077 Uiso calc R 1 H
C6 0.0544(3) 0.4028(3) 0.1263(3) 0.0458(11) Uani d . 1 C
C7 0.0806(3) 0.5012(3) 0.1373(3) 0.0442(10) Uani d . 1 C
C8 0.1481(3) 0.6533(3) 0.1471(3) 0.0448(10) Uani d . 1 C
C9 0.1968(3) 0.7432(3) 0.1492(3) 0.0481(11) Uani d . 1 C
C10 0.1515(3) 0.8198(3) 0.1713(3) 0.0656(13) Uani d . 1 C
H10 0.0924 0.8119 0.1828 0.079 Uiso calc R 1 H
C11 0.1927(4) 0.9063(3) 0.1762(4) 0.0823(15) Uani d . 1 C
H11 0.1619 0.9559 0.1919 0.099 Uiso calc R 1 H
C12 0.2786(4) 0.9199(4) 0.1582(4) 0.0829(16) Uani d . 1 C
H12 0.3060 0.9786 0.1617 0.099 Uiso calc R 1 H
C13 0.3246(4) 0.8469(4) 0.1350(3) 0.0712(14) Uani d . 1 C
H13 0.3828 0.8562 0.1224 0.085 Uiso calc R 1 H
C14 0.2836(3) 0.7587(3) 0.1305(3) 0.0533(12) Uani d . 1 C
C15 -0.0254(4) 0.1144(3) 0.1001(4) 0.0978(18) Uani d . 1 C
H15A -0.0039 0.0902 0.1652 0.147 Uiso calc R 1 H
H15B 0.0129 0.0829 0.0710 0.147 Uiso calc R 1 H
H15C -0.1022 0.1060 0.0591 0.147 Uiso calc R 1 H
C16 0.5979(3) 0.2266(3) 0.0973(3) 0.0568(12) Uani d . 1 C
H16 0.6561 0.2098 0.0871 0.068 Uiso calc R 1 H
C17 0.5683(4) 0.3173(3) 0.0901(3) 0.0652(13) Uani d . 1 C
H17 0.6067 0.3606 0.0746 0.078 Uiso calc R 1 H
C18 0.4830(4) 0.3459(3) 0.1054(3) 0.0613(12) Uani d . 1 C
C19 0.4279(4) 0.2788(3) 0.1280(3) 0.0676(13) Uani d . 1 C
H19 0.3703 0.2959 0.1389 0.081 Uiso calc R 1 H
C20 0.4557(3) 0.1880(3) 0.1346(3) 0.0606(12) Uani d . 1 C
H20 0.4164 0.1448 0.1493 0.073 Uiso calc R 1 H
C21 0.5419(3) 0.1598(3) 0.1196(3) 0.0453(11) Uani d . 1 C
C22 0.5737(3) 0.0624(3) 0.1303(3) 0.0432(10) Uani d . 1 C
C23 0.6433(3) -0.0882(3) 0.1361(3) 0.0455(10) Uani d . 1 C
C24 0.6944(3) -0.1773(3) 0.1355(3) 0.0482(11) Uani d . 1 C
C25 0.6521(3) -0.2559(3) 0.1569(3) 0.0638(13) Uani d . 1 C
H25 0.5928 -0.2502 0.1685 0.077 Uiso calc R 1 H
C26 0.6957(4) -0.3413(3) 0.1612(3) 0.0753(15) Uani d . 1 C
H26 0.6664 -0.3921 0.1766 0.090 Uiso calc R 1 H
C27 0.7825(4) -0.3518(3) 0.1429(3) 0.0767(15) Uani d . 1 C
H27 0.8112 -0.4097 0.1451 0.092 Uiso calc R 1 H
C28 0.8264(3) -0.2767(3) 0.1213(3) 0.0671(13) Uani d . 1 C
H28 0.8858 -0.2834 0.1098 0.080 Uiso calc R 1 H
C29 0.7821(3) -0.1910(3) 0.1167(3) 0.0547(12) Uani d . 1 C
C30 0.4504(4) 0.4449(3) 0.0998(3) 0.0854(16) Uani d . 1 C
H30A 0.4958 0.4818 0.0825 0.128 Uiso calc R 1 H
H30B 0.4587 0.4641 0.1632 0.128 Uiso calc R 1 H
H30C 0.3759 0.4519 0.0502 0.128 Uiso calc R 1 H

loop_
_atom_site_aniso_label
_atom_site_aniso_U_11
_atom_site_aniso_U_22
_atom_site_aniso_U_33
_atom_site_aniso_U_12
_atom_site_aniso_U_13
_atom_site_aniso_U_23
Cl1 0.0690(8) 0.0856(10) 0.1022(10) -0.0069(7) 0.0598(8) -0.0087(8)
Cl2 0.0796(9) 0.0713(9) 0.1322(12) 0.0056(7) 0.0757(9) 0.0044(8)
S1 0.0505(7) 0.0560(8) 0.0680(8) 0.0023(6) 0.0363(7) -0.0009(6)
S2 0.0560(7) 0.0518(7) 0.0671(8) 0.0019(6) 0.0387(7) 0.0021(6)
N1 0.069(3) 0.054(3) 0.127(4) 0.000(2) 0.069(3) -0.005(2)
N2 0.063(3) 0.057(3) 0.116(3) 0.003(2) 0.061(3) 0.000(2)
N3 0.057(2) 0.055(3) 0.086(3) 0.004(2) 0.046(2) 0.008(2)
N4 0.068(3) 0.053(3) 0.098(3) 0.004(2) 0.058(3) 0.006(2)
C1 0.061(3) 0.064(4) 0.081(4) 0.000(3) 0.038(3) -0.004(3)
C2 0.086(4) 0.054(4) 0.082(4) 0.011(3) 0.040(3) -0.009(3)
C3 0.078(4) 0.056(3) 0.052(3) -0.003(3) 0.013(3) 0.007(3)
C4 0.065(3) 0.070(4) 0.078(4) -0.008(3) 0.037(3) 0.011(3)
C5 0.065(3) 0.054(3) 0.081(4) -0.001(3) 0.040(3) 0.008(3)
C6 0.040(3) 0.052(3) 0.040(3) 0.006(2) 0.014(2) 0.008(2)
C7 0.034(2) 0.053(3) 0.044(2) 0.006(2) 0.017(2) 0.008(2)
C8 0.036(2) 0.051(3) 0.045(3) 0.006(2) 0.018(2) 0.005(2)
C9 0.037(3) 0.057(3) 0.045(3) 0.001(2) 0.015(2) 0.004(2)
C10 0.056(3) 0.055(3) 0.085(4) 0.007(3) 0.033(3) 0.005(3)
C11 0.077(4) 0.053(4) 0.114(5) 0.002(3) 0.044(4) 0.003(3)
C12 0.077(4) 0.060(4) 0.095(4) -0.017(3) 0.028(3) 0.005(3)
C13 0.059(3) 0.078(4) 0.073(4) -0.015(3) 0.029(3) 0.005(3)
C14 0.049(3) 0.052(3) 0.051(3) -0.002(2) 0.018(2) 0.001(2)
C15 0.119(4) 0.057(4) 0.091(4) -0.011(3) 0.028(4) 0.000(3)
C16 0.064(3) 0.054(3) 0.062(3) 0.000(3) 0.038(3) -0.001(3)
C17 0.082(4) 0.053(3) 0.074(4) 0.000(3) 0.049(3) 0.001(3)
C18 0.078(3) 0.054(3) 0.051(3) 0.007(3) 0.030(3) 0.000(3)
C19 0.063(3) 0.067(4) 0.080(4) 0.018(3) 0.039(3) 0.000(3)
C20 0.053(3) 0.064(3) 0.074(3) 0.005(3) 0.037(3) 0.003(3)
C21 0.044(3) 0.053(3) 0.034(3) 0.007(2) 0.014(2) -0.001(2)
C22 0.032(2) 0.057(3) 0.037(2) -0.003(2) 0.014(2) -0.004(2)
C23 0.040(2) 0.050(3) 0.041(3) -0.008(2) 0.015(2) -0.005(2)
C24 0.042(3) 0.050(3) 0.040(3) -0.005(2) 0.009(2) -0.002(2)
C25 0.052(3) 0.058(3) 0.074(4) 0.001(3) 0.024(3) 0.003(3)
C26 0.075(4) 0.047(3) 0.090(4) -0.004(3) 0.027(3) 0.006(3)
C27 0.071(4) 0.055(3) 0.092(4) 0.019(3) 0.028(3) -0.001(3)
C28 0.053(3) 0.061(3) 0.079(4) 0.012(3) 0.024(3) -0.004(3)
C29 0.043(3) 0.062(3) 0.056(3) 0.001(2) 0.020(2) -0.001(2)
C30 0.114(4) 0.062(3) 0.087(4) 0.023(3) 0.053(3) 0.007(3)

loop_
_atom_type_symbol
_atom_type_description
_atom_type_scat_dispersion_real
_atom_type_scat_dispersion_imag
_atom_type_scat_source
C C 0.0033 0.0016 'International Tables Vol C Tables 4.2.6.8 and 6.1.1.4'
H H 0.0000 0.0000 'International Tables Vol C Tables 4.2.6.8 and 6.1.1.4'
N N 0.0061 0.0033 'International Tables Vol C Tables 4.2.6.8 and 6.1.1.4'
S S 0.1246 0.1234 'International Tables Vol C Tables 4.2.6.8 and 6.1.1.4'
Cl Cl 0.1484 0.1585 'International Tables Vol C Tables 4.2.6.8 and 6.1.1.4'

loop_
_geom_angle_atom_site_label_1
_geom_angle_atom_site_label_2
_geom_angle_atom_site_label_3
_geom_angle
_geom_angle_publ_flag
C7 S1 C8 87.9(2) yes
C22 S2 C23 87.7(2) yes
C8 N1 N2 113.3(3) yes
C7 N2 N1 112.6(3) yes
C22 N3 N4 112.2(3) yes
C23 N4 N3 113.7(3) yes
C6 C1 C2 120.5(4) no
C6 C1 H1 119.8 no
C2 C1 H1 119.8 no
C3 C2 C1 121.7(4) no
C3 C2 H2 119.1 no
C1 C2 H2 119.1 no
C4 C3 C2 116.8(5) no
C4 C3 C15 122.0(5) yes
C2 C3 C15 121.2(5) yes
C5 C4 C3 122.7(5) no
C5 C4 H4 118.7 no
C3 C4 H4 118.7 no
C4 C5 C6 120.6(4) no
C4 C5 H5 119.7 no
C6 C5 H5 119.7 no
C1 C6 C5 117.8(4) no
C1 C6 C7 122.2(4) no
C5 C6 C7 120.0(4) no
N2 C7 C6 122.8(4) yes
N2 C7 S1 113.9(3) yes
C6 C7 S1 123.3(3) yes
N1 C8 C9 119.4(4) yes
N1 C8 S1 112.4(3) yes
C9 C8 S1 128.3(3) yes
C14 C9 C10 117.2(4) no
C14 C9 C8 125.5(4) no
C10 C9 C8 117.4(4) no
C11 C10 C9 121.4(4) no
C11 C10 H10 119.3 no
C9 C10 H10 119.3 no
C12 C11 C10 120.4(5) no
C12 C11 H11 119.8 no
C10 C11 H11 119.8 no
C11 C12 C13 120.1(5) no
C11 C12 H12 119.9 no
C13 C12 H12 119.9 no
C12 C13 C14 119.8(4) no
C12 C13 H13 120.1 no
C14 C13 H13 120.1 no
C9 C14 C13 121.1(4) no
C9 C14 Cl1 122.2(3) no
C13 C14 Cl1 116.7(4) no
C3 C15 H15A 109.5 no
C3 C15 H15B 109.5 no
H15A C15 H15B 109.5 no
C3 C15 H15C 109.5 no
H15A C15 H15C 109.5 no
H15B C15 H15C 109.5 no
C17 C16 C21 120.8(4) no
C17 C16 H16 119.6 no
C21 C16 H16 119.6 no
C16 C17 C18 121.8(4) no
C16 C17 H17 119.1 no
C18 C17 H17 119.1 no
C17 C18 C19 117.0(4) no
C17 C18 C30 122.8(4) no
C19 C18 C30 120.3(4) no
C20 C19 C18 122.0(4) no
C20 C19 H19 119.0 no
C18 C19 H19 119.0 no
C19 C20 C21 120.7(4) no
C19 C20 H20 119.6 no
C21 C20 H20 119.6 no
C16 C21 C20 117.7(4) no
C16 C21 C22 121.9(4) no
C20 C21 C22 120.4(4) no
N3 C22 C21 121.9(3) no
N3 C22 S2 113.5(3) no
C21 C22 S2 124.6(3) no
N4 C23 C24 119.6(4) no
N4 C23 S2 112.9(3) no
C24 C23 S2 127.6(3) no
C29 C24 C25 116.0(4) no
C29 C24 C23 126.6(4) no
C25 C24 C23 117.3(4) no
C26 C25 C24 121.9(4) no
C26 C25 H25 119.0 no
C24 C25 H25 119.0 no
C25 C26 C27 120.2(4) no
C25 C26 H26 119.9 no
C27 C26 H26 119.9 no
C28 C27 C26 119.9(4) no
C28 C27 H27 120.1 no
C26 C27 H27 120.1 no
C27 C28 C29 119.7(4) no
C27 C28 H28 120.1 no
C29 C28 H28 120.1 no
C28 C29 C24 122.2(4) no
C28 C29 Cl2 116.8(3) yes
C24 C29 Cl2 120.9(3) yes
C18 C30 H30A 109.5 no
C18 C30 H30B 109.5 no
H30A C30 H30B 109.5 no
C18 C30 H30C 109.5 no
H30A C30 H30C 109.5 no
H30B C30 H30C 109.5 no

loop_
_geom_bond_atom_site_label_1
_geom_bond_atom_site_label_2
_geom_bond_distance
_geom_bond_publ_flag
Cl1 C14 1.734(4) yes
Cl2 C29 1.738(4) yes
S1 C7 1.717(4) yes
S1 C8 1.727(4) yes
S2 C22 1.723(4) yes
S2 C23 1.723(4) yes
N1 C8 1.304(4) yes
N1 N2 1.380(4) yes
N2 C7 1.286(4) yes
N3 C22 1.307(5) yes
N3 N4 1.372(4) yes
N4 C23 1.302(4) yes
C1 C6 1.375(5) no
C1 C2 1.397(6) no
C1 H1 0.9300 no
C2 C3 1.376(6) no
C2 H2 0.9300 no
C3 C4 1.371(6) no
C3 C15 1.509(6) no
C4 C5 1.370(6) no
C4 H4 0.9300 no
C5 C6 1.390(5) no
C5 H5 0.9300 no
C6 C7 1.472(5) yes
C8 C9 1.472(5) yes
C9 C14 1.390(5) no
C9 C10 1.402(5) no
C10 C11 1.376(5) no
C10 H10 0.9300 no
C11 C12 1.366(6) no
C11 H11 0.9300 no
C12 C13 1.375(6) no
C12 H12 0.9300 no
C13 C14 1.399(5) no
C13 H13 0.9300 no
C15 H15A 0.9600 no
C15 H15B 0.9600 no
C15 H15C 0.9600 no
C16 C17 1.377(5) no
C16 C21 1.390(5) no
C16 H16 0.9300 no
C17 C18 1.382(5) no
C17 H17 0.9300 no
C18 C19 1.386(6) no
C18 C30 1.507(5) no
C19 C20 1.371(5) no
C19 H19 0.9300 no
C20 C21 1.390(5) no
C20 H20 0.9300 no
C21 C22 1.476(5) no
C23 C24 1.487(5) yes
C24 C29 1.398(5) yes
C24 C25 1.398(5) no
C25 C26 1.375(5) no
C25 H25 0.9300 no
C26 C27 1.375(5) no
C26 H26 0.9300 no
C27 C28 1.370(6) no
C27 H27 0.9300 no
C28 C29 1.383(5) no
C28 H28 0.9300 no
C30 H30A 0.9600 no
C30 H30B 0.9600 no
C30 H30C 0.9600 no

loop_
_geom_hbond_atom_site_label_D
_geom_hbond_atom_site_label_H
_geom_hbond_atom_site_label_A
_geom_hbond_site_symmetry_A
_geom_hbond_distance_DH
_geom_hbond_distance_HA
_geom_hbond_distance_DA
_geom_hbond_angle_DHA
C13 H13 N4 1_565 0.93 2.53 3.388(8) 153
C28 H28 N1 1_645 0.93 2.49 3.303(7) 146

loop_
_geom_torsion_atom_site_label_1
_geom_torsion_atom_site_label_2
_geom_torsion_atom_site_label_3
_geom_torsion_atom_site_label_4
_geom_torsion
C8 N1 N2 C7 0.5(5)
C22 N3 N4 C23 -1.2(5)
C6 C1 C2 C3 0.0(7)
C1 C2 C3 C4 0.8(7)
C1 C2 C3 C15 -178.6(4)
C2 C3 C4 C5 -1.0(7)
C15 C3 C4 C5 178.4(4)
C3 C4 C5 C6 0.3(7)
C2 C1 C6 C5 -0.7(6)
C2 C1 C6 C7 179.5(4)
C4 C5 C6 C1 0.5(6)
C4 C5 C6 C7 -179.7(4)
N1 N2 C7 C6 179.4(4)
N1 N2 C7 S1 0.1(5)
C1 C6 C7 N2 -177.3(4)
C5 C6 C7 N2 2.9(6)
C1 C6 C7 S1 2.0(6)
C5 C6 C7 S1 -177.8(3)
C8 S1 C7 N2 -0.4(3)
C8 S1 C7 C6 -179.8(3)
N2 N1 C8 C9 179.2(4)
N2 N1 C8 S1 -0.8(5)
C7 S1 C8 N1 0.7(3)
C7 S1 C8 C9 -179.3(4)
N1 C8 C9 C14 177.1(4)
S1 C8 C9 C14 -2.8(6)
N1 C8 C9 C10 -3.2(6)
S1 C8 C9 C10 176.8(3)
C14 C9 C10 C11 -1.3(7)
C8 C9 C10 C11 179.1(4)
C9 C10 C11 C12 0.9(7)
C10 C11 C12 C13 0.0(7)
C11 C12 C13 C14 -0.4(7)
C10 C9 C14 C13 0.8(6)
C8 C9 C14 C13 -179.5(4)
C10 C9 C14 Cl1 180.0(3)
C8 C9 C14 Cl1 -0.4(6)
C12 C13 C14 C9 0.0(7)
C12 C13 C14 Cl1 -179.2(4)
C21 C16 C17 C18 0.5(7)
C16 C17 C18 C19 -0.3(6)
C16 C17 C18 C30 178.9(4)
C17 C18 C19 C20 -0.3(7)
C30 C18 C19 C20 -179.4(4)
C18 C19 C20 C21 0.6(7)
C17 C16 C21 C20 -0.3(6)
C17 C16 C21 C22 -178.4(4)
C19 C20 C21 C16 -0.3(6)
C19 C20 C21 C22 177.8(4)
N4 N3 C22 C21 179.9(3)
N4 N3 C22 S2 0.7(5)
C16 C21 C22 N3 171.8(4)
C20 C21 C22 N3 -6.3(6)
C16 C21 C22 S2 -9.1(5)
C20 C21 C22 S2 172.8(3)
C23 S2 C22 N3 -0.1(3)
C23 S2 C22 C21 -179.3(3)
N3 N4 C23 C24 -179.5(3)
N3 N4 C23 S2 1.1(4)
C22 S2 C23 N4 -0.6(3)
C22 S2 C23 C24 -180.0(4)
N4 C23 C24 C29 -171.7(4)
S2 C23 C24 C29 7.7(6)
N4 C23 C24 C25 7.6(5)
S2 C23 C24 C25 -173.1(3)
C29 C24 C25 C26 1.3(6)
C23 C24 C25 C26 -178.0(4)
C24 C25 C26 C27 -0.9(7)
C25 C26 C27 C28 0.7(7)
C26 C27 C28 C29 -1.0(7)
C27 C28 C29 C24 1.4(7)
C27 C28 C29 Cl2 -179.5(3)
C25 C24 C29 C28 -1.5(6)
C23 C24 C29 C28 177.7(4)
C25 C24 C29 Cl2 179.4(3)
C23 C24 C29 Cl2 -1.4(5)

loop_
_cod_related_entry_id
_cod_related_entry_database
_cod_related_entry_code
1 ChemSpider 4415555
